data_1531570
loop_
_publ_author_name
'Korus, G.'
'Jansen, M.'

_publ_section_title
;
 Kristallstruktur, Phasenumwandlung und Kaliumionenleitfaehigkeit von
 Kaliumtrifluormethylsulfonat
;
_journal_name_full 'Zeitschrift fuer Anorganische und Allgemeine Chemie'
_journal_page_first 1599
_journal_page_last 1605
_journal_volume 627
_journal_year 2001
_chemical_formula_sum 'C F3 K O3 S'
_chemical_name_systematic 'K (C F3 (S O3))'
_space_group_IT_number 4
_symmetry_space_group_name_Hall 'P 2yb'
_symmetry_space_group_name_H-M 'P 1 21 1'
_cell_angle_alpha 90
_cell_angle_beta 111.34
_cell_angle_gamma 90
_cell_formula_units_Z 6
_cell_length_a 10.655
_cell_length_b 5.9418
_cell_length_c 14.57
_cell_volume 859.181
_citation_journal_id_ASTM ZAACAB
_cod_data_source_file Korus_ZAACAB_2001_16.cif
_cod_data_source_block C1F3K1O3S1
_cod_original_cell_volume 859.1811
_cod_original_formula_sum 'C1 F3 K1 O3 S1'
_cod_database_code 1531570

loop_
_symmetry_equiv_pos_as_xyz
x,y,z
-x,y+1/2,-z

loop_
_atom_site_label
_atom_site_type_symbol
_atom_site_fract_x
_atom_site_fract_y
_atom_site_fract_z
_atom_site_occupancy
_atom_site_U_iso_or_equiv
F3 F-1 0.1366 0.4582 0.5048 1 0.0
K1 K+1 0.467 0.2284 0.8418 1 0.0
O8 O-2 0.2801 0.5313 0.1711 1 0.0
F7 F-1 0.7106 0.223 0.6443 1 0.0
F4 F-1 0.0801 0.7197 0.8446 1 0.0
F8 F-1 0.8664 0.0226 0.7058 1 0.0
F1 F-1 0.119 0.2163 0.6001 1 0.0
C3 C+4 0.8217 0.2165 0.7194 1 0.0
O6 O-2 0.3476 -0.0832 -0.0352 1 0.0
F9 F-1 -0.0922 0.3667 0.7206 1 0.0
S1 S+4 0.349 0.2307 0.5779 1 0.0
S2 S+4 0.3373 0.7316 0.8984 1 0.0
C2 C+4 0.1747 0.6795 0.8083 1 0.0
O2 O-2 0.3855 0.2765 0.5022 1 0.0
F6 F-1 0.1754 0.4711 0.7799 1 0.0
O4 O-2 0.5689 0.2291 0.1502 1 0.0
S3 S+4 0.7909 0.2338 0.8341 1 0.0
O3 O-2 0.3924 0.4028 0.6485 1 0.0
O9 O-2 -0.0815 0.2186 -0.0885 1 0.0
K2 K+1 0.19 0.2284 0.0152 1 0.0
O1 O-2 0.3736 0.0312 0.6272 1 0.0
F5 F-1 0.1461 0.7966 0.7302 1 0.0
K3 K+1 0.5584 0.7301 0.658 1 0.0
C1 C+4 0.1701 0.2545 0.5355 1 0.0
O7 O-2 0.7091 0.4335 0.8264 1 0.0
F2 F-1 0.1166 0.123 0.4625 1 0.0
O5 O-2 0.327 0.5193 -0.0631 1 0.0
